data_4315958
loop_
_publ_author_name
'Amanda C. Bowman'
'Carsten Milsmann'
'Eckhard Bill'
'Emil Lobkovsky'
'Thomas Weyherm\"uller'
'Karl Wieghardt'
'Paul J. Chirik'

_publ_section_title
;
 Reduced N-Alkyl Substituted Bis(imino)pyridine Cobalt Complexes:
 Molecular and Electronic Structures for Compounds Varying by Three
 Oxidation States
;
_journal_name_full 'Inorganic Chemistry'
_journal_page_first 6110
_journal_page_last 6123
_journal_paper_doi 10.1021/ic100717w
_journal_volume 49
_journal_year 2010
_chemical_formula_moiety 'C42 H62 Co N6'
_chemical_formula_sum 'C42 H62 Co N6'
_chemical_formula_weight 709.91
_chemical_name_systematic
; 
 ? 
;
_space_group_IT_number 14
_symmetry_cell_setting monoclinic
_symmetry_space_group_name_Hall '-P 2yn'
_symmetry_space_group_name_H-M 'P 1 21/n 1'
_atom_sites_solution_hydrogens geom
_atom_sites_solution_primary direct
_atom_sites_solution_secondary difmap
_audit_creation_method SHELXL-97
_cell_angle_alpha 90.00
_cell_angle_beta 95.926(9)
_cell_angle_gamma 90.00
_cell_formula_units_Z 4
_cell_length_a 16.257(3)
_cell_length_b 13.358(2)
_cell_length_c 18.117(3)
_cell_measurement_reflns_used 6494
_cell_measurement_temperature 173(2)
_cell_measurement_theta_max 22.22
_cell_measurement_theta_min 2.34
_cell_volume 3913.3(11)
_computing_cell_refinement 'Bruker SAINT+'
_computing_data_collection 'Bruker APEX2'
_computing_data_reduction 'Bruker SAINT+'
_computing_molecular_graphics 'Bruker SHELXTL'
_computing_publication_material 'Bruker SHELXTL'
_computing_structure_refinement 'SHELXL-97 (Sheldrick, 1997)'
_computing_structure_solution 'SHELXS-97 (Sheldrick, 1990)'
_diffrn_ambient_temperature 173(2)
_diffrn_measured_fraction_theta_full 0.997
_diffrn_measured_fraction_theta_max 0.997
_diffrn_measurement_device_type 'Bruker X8 APEX II diffractometer'
_diffrn_measurement_method 'phi and omega scans'
_diffrn_radiation_monochromator graphite
_diffrn_radiation_source 'fine-focus sealed tube'
_diffrn_radiation_type MoK\a
_diffrn_radiation_wavelength 0.71073
_diffrn_reflns_av_R_equivalents 0.0552
_diffrn_reflns_av_sigmaI/netI 0.0506
_diffrn_reflns_limit_h_max 19
_diffrn_reflns_limit_h_min -14
_diffrn_reflns_limit_k_max 15
_diffrn_reflns_limit_k_min -15
_diffrn_reflns_limit_l_max 20
_diffrn_reflns_limit_l_min -21
_diffrn_reflns_number 34060
_diffrn_reflns_theta_full 24.71
_diffrn_reflns_theta_max 24.71
_diffrn_reflns_theta_min 1.78
_exptl_absorpt_coefficient_mu 0.475
_exptl_absorpt_correction_T_max 0.9321
_exptl_absorpt_correction_T_min 0.8146
_exptl_absorpt_correction_type multi-scan
_exptl_absorpt_process_details SADABS
_exptl_crystal_colour black
_exptl_crystal_density_diffrn 1.205
_exptl_crystal_density_method 'not measured'
_exptl_crystal_description rod
_exptl_crystal_F_000 1532
_exptl_crystal_size_max 0.45
_exptl_crystal_size_mid 0.20
_exptl_crystal_size_min 0.15
_refine_diff_density_max 0.593
_refine_diff_density_min -0.505
_refine_diff_density_rms 0.053
_refine_ls_extinction_method none
_refine_ls_goodness_of_fit_ref 1.062
_refine_ls_hydrogen_treatment riding
_refine_ls_matrix_type full
_refine_ls_number_parameters 446
_refine_ls_number_reflns 6655
_refine_ls_number_restraints 0
_refine_ls_restrained_S_all 1.062
_refine_ls_R_factor_all 0.0760
_refine_ls_R_factor_gt 0.0514
_refine_ls_shift/su_max 0.068
_refine_ls_shift/su_mean 0.001
_refine_ls_structure_factor_coef Fsqd
_refine_ls_weighting_details 'calc w=1/[\s^2^(Fo^2^)+(0.0676P)^2^+1.6951P] where P=(Fo^2^+2Fc^2^)/3'
_refine_ls_weighting_scheme calc
_refine_ls_wR_factor_gt 0.1259
_refine_ls_wR_factor_ref 0.1388
_reflns_number_gt 4950
_reflns_number_total 6655
_reflns_threshold_expression >2sigma(I)
_cod_data_source_file ic100717w_si_001_4.cif
_cod_data_source_block (CyAPDI)2Co
_cod_depositor_comments
;
The following automatic conversions were performed:

'_symmetry_cell_setting' value 'Monoclinic' changed to 'monoclinic'
according to the built-in table from CIF Core dictionary named
'cif_core.dic' version 2.4.1 from 2010-06-29.

Automatic conversion script
Id: cif_fix_values 1646 2011-03-28 12:23:43Z adriana 
;
_cod_original_cell_volume 3913.5(11)
_cod_database_code 4315958

loop_
_symmetry_equiv_pos_as_xyz
'x, y, z'
'-x+1/2, y+1/2, -z+1/2'
'-x, -y, -z'
'x-1/2, -y-1/2, z-1/2'

loop_
_atom_site_label
_atom_site_type_symbol
_atom_site_fract_x
_atom_site_fract_y
_atom_site_fract_z
_atom_site_U_iso_or_equiv
_atom_site_adp_type
_atom_site_occupancy
_atom_site_symmetry_multiplicity
_atom_site_calc_flag
_atom_site_refinement_flags
_atom_site_disorder_assembly
_atom_site_disorder_group
Co1 Co 0.23890(2) 0.26514(2) 0.030812(17) 0.03394(9) Uani 1 1 d . . .
N1 N 0.32237(13) 0.27530(16) -0.06304(11) 0.0449(6) Uani 1 1 d . . .
N2 N 0.34078(12) 0.32667(14) 0.07605(11) 0.0399(5) Uani 1 1 d . . .
N3 N 0.21346(12) 0.28778(13) 0.14769(10) 0.0347(5) Uani 1 1 d . . .
N4 N 0.26083(13) 0.10056(14) 0.04818(10) 0.0428(6) Uani 1 1 d . . .
N5 N 0.13894(11) 0.20147(13) -0.01925(9) 0.0310(5) Uani 1 1 d . . .
N6 N 0.16070(11) 0.39396(13) -0.01227(10) 0.0328(5) Uani 1 1 d . . .
C1 C 0.4616(2) 0.3307(3) -0.0908(2) 0.1087(15) Uani 1 1 d . . .
H1A H 0.4822 0.2656 -0.1058 0.163 Uiso 1 1 calc R . .
H1B H 0.5068 0.3682 -0.0635 0.163 Uiso 1 1 calc R . .
H1C H 0.4402 0.3685 -0.1350 0.163 Uiso 1 1 calc R . .
C2 C 0.39276(17) 0.3149(2) -0.04137(16) 0.0572(8) Uani 1 1 d . . .
C3 C 0.40625(16) 0.3453(2) 0.03626(16) 0.0548(8) Uani 1 1 d . . .
C4 C 0.47965(18) 0.3860(3) 0.06929(18) 0.0769(11) Uani 1 1 d . . .
H4A H 0.5238 0.4001 0.0404 0.092 Uiso 1 1 calc R . .
C5 C 0.48796(19) 0.4058(3) 0.14458(18) 0.0751(10) Uani 1 1 d . . .
H5A H 0.5381 0.4328 0.1680 0.090 Uiso 1 1 calc R . .
C6 C 0.42300(18) 0.3862(2) 0.18533(16) 0.0572(8) Uani 1 1 d . . .
H6A H 0.4286 0.3988 0.2372 0.069 Uiso 1 1 calc R . .
C7 C 0.34917(16) 0.34805(17) 0.15104(13) 0.0408(7) Uani 1 1 d . . .
C8 C 0.27632(16) 0.32601(16) 0.18815(12) 0.0377(6) Uani 1 1 d . . .
C9 C 0.2800(2) 0.3504(2) 0.26984(13) 0.0600(9) Uani 1 1 d . . .
H9A H 0.2243 0.3463 0.2858 0.090 Uiso 1 1 calc R . .
H9B H 0.3017 0.4182 0.2785 0.090 Uiso 1 1 calc R . .
H9C H 0.3163 0.3024 0.2982 0.090 Uiso 1 1 calc R . .
C10 C 0.30603(17) 0.2386(2) -0.13993(14) 0.0479(7) Uani 1 1 d . . .
H10A H 0.3534 0.2587 -0.1678 0.058 Uiso 1 1 calc R . .
C11 C 0.3010(2) 0.1260(2) -0.13963(14) 0.0611(9) Uani 1 1 d . . .
H11A H 0.2583 0.1049 -0.1077 0.073 Uiso 1 1 calc R . .
H11B H 0.3547 0.0983 -0.1182 0.073 Uiso 1 1 calc R . .
C12 C 0.2797(2) 0.0835(3) -0.21773(15) 0.0707(10) Uani 1 1 d . . .
H12A H 0.3248 0.0991 -0.2487 0.085 Uiso 1 1 calc R . .
H12B H 0.2744 0.0098 -0.2150 0.085 Uiso 1 1 calc R . .
C13 C 0.20058(19) 0.1275(3) -0.25231(16) 0.0752(11) Uani 1 1 d . . .
H13A H 0.1550 0.1081 -0.2230 0.090 Uiso 1 1 calc R . .
H13B H 0.1880 0.1005 -0.3031 0.090 Uiso 1 1 calc R . .
C14 C 0.2061(2) 0.2394(3) -0.25562(17) 0.0888(12) Uani 1 1 d . . .
H14A H 0.1524 0.2669 -0.2773 0.107 Uiso 1 1 calc R . .
H14B H 0.2487 0.2587 -0.2882 0.107 Uiso 1 1 calc R . .
C15 C 0.2283(2) 0.2843(3) -0.17798(16) 0.0739(10) Uani 1 1 d . . .
H15A H 0.2360 0.3575 -0.1824 0.089 Uiso 1 1 calc R . .
H15B H 0.1821 0.2728 -0.1474 0.089 Uiso 1 1 calc R . .
C16 C 0.13679(16) 0.26512(17) 0.18117(12) 0.0366(6) Uani 1 1 d . . .
H16A H 0.1439 0.2882 0.2340 0.044 Uiso 1 1 calc R . .
C17 C 0.1184(2) 0.1538(2) 0.1806(2) 0.0843(11) Uani 1 1 d . . .
H17A H 0.1640 0.1180 0.2099 0.101 Uiso 1 1 calc R . .
H17B H 0.1148 0.1285 0.1290 0.101 Uiso 1 1 calc R . .
C18 C 0.0360(2) 0.1323(2) 0.2136(2) 0.1090(13) Uani 1 1 d . . .
H18A H 0.0233 0.0600 0.2086 0.131 Uiso 1 1 calc R . .
H18B H 0.0428 0.1485 0.2672 0.131 Uiso 1 1 calc R . .
C19 C -0.0330(2) 0.1887(2) 0.1782(2) 0.0817(10) Uani 1 1 d . . .
H19A H -0.0820 0.1773 0.2053 0.098 Uiso 1 1 calc R . .
H19B H -0.0463 0.1640 0.1268 0.098 Uiso 1 1 calc R . .
C20 C -0.01604(17) 0.2970(2) 0.17602(17) 0.0563(8) Uani 1 1 d . . .
H20A H -0.0119 0.3242 0.2271 0.068 Uiso 1 1 calc R . .
H20B H -0.0626 0.3310 0.1466 0.068 Uiso 1 1 calc R . .
C21 C 0.06365(16) 0.3188(2) 0.14204(16) 0.0564(8) Uani 1 1 d . . .
H21A H 0.0570 0.2984 0.0892 0.068 Uiso 1 1 calc R . .
H21B H 0.0742 0.3918 0.1440 0.068 Uiso 1 1 calc R . .
C22 C 0.2026(2) -0.06710(19) 0.01406(16) 0.0604(9) Uani 1 1 d . . .
H22A H 0.2450 -0.0896 -0.0169 0.091 Uiso 1 1 calc R . .
H22B H 0.1484 -0.0918 -0.0068 0.091 Uiso 1 1 calc R . .
H22C H 0.2153 -0.0932 0.0645 0.091 Uiso 1 1 calc R . .
C23 C 0.20146(16) 0.04603(16) 0.01625(12) 0.0375(6) Uani 1 1 d . . .
C24 C 0.13126(15) 0.09884(16) -0.02142(12) 0.0342(6) Uani 1 1 d . . .
C25 C 0.06161(16) 0.05443(19) -0.05841(13) 0.0449(7) Uani 1 1 d . . .
H25A H 0.0570 -0.0165 -0.0595 0.054 Uiso 1 1 calc R . .
C26 C -0.00078(16) 0.1119(2) -0.09343(14) 0.0488(7) Uani 1 1 d . . .
H26A H -0.0488 0.0814 -0.1180 0.059 Uiso 1 1 calc R . .
C27 C 0.00742(16) 0.21492(19) -0.09235(13) 0.0429(7) Uani 1 1 d . . .
H27A H -0.0349 0.2555 -0.1170 0.052 Uiso 1 1 calc R . .
C28 C 0.07669(14) 0.25913(17) -0.05566(12) 0.0338(6) Uani 1 1 d . . .
C29 C 0.09266(15) 0.36585(17) -0.05108(12) 0.0355(6) Uani 1 1 d . . .
C30 C 0.03170(17) 0.43578(19) -0.09316(14) 0.0527(8) Uani 1 1 d . . .
H30A H 0.0120 0.4848 -0.0588 0.079 Uiso 1 1 calc R . .
H30B H -0.0153 0.3972 -0.1164 0.079 Uiso 1 1 calc R . .
H30C H 0.0588 0.4707 -0.1316 0.079 Uiso 1 1 calc R . .
C31 C 0.33311(18) 0.0520(2) 0.08835(14) 0.0563(8) Uani 1 1 d . . .
H31A H 0.3268 -0.0222 0.0832 0.068 Uiso 1 1 calc R . .
C32 C 0.4116(2) 0.0832(4) 0.05719(18) 0.1284(17) Uani 1 1 d . . .
H32A H 0.4162 0.1570 0.0590 0.154 Uiso 1 1 calc R . .
H32B H 0.4087 0.0626 0.0045 0.154 Uiso 1 1 calc R . .
C33 C 0.4900(2) 0.0368(4) 0.09999(19) 0.1257(17) Uani 1 1 d . . .
H33A H 0.4894 -0.0367 0.0926 0.151 Uiso 1 1 calc R . .
H33B H 0.5399 0.0639 0.0800 0.151 Uiso 1 1 calc R . .
C34 C 0.49369(19) 0.0593(3) 0.18043(17) 0.0751(10) Uani 1 1 d . . .
H34A H 0.5409 0.0231 0.2072 0.090 Uiso 1 1 calc R . .
H34B H 0.5029 0.1319 0.1884 0.090 Uiso 1 1 calc R . .
C35 C 0.41705(18) 0.0296(3) 0.21036(16) 0.0676(9) Uani 1 1 d . . .
H35A H 0.4200 0.0492 0.2633 0.081 Uiso 1 1 calc R . .
H35B H 0.4113 -0.0441 0.2075 0.081 Uiso 1 1 calc R . .
C36 C 0.34155(17) 0.0780(2) 0.16816(14) 0.0522(8) Uani 1 1 d . . .
H36A H 0.2913 0.0560 0.1902 0.063 Uiso 1 1 calc R . .
H36B H 0.3458 0.1516 0.1736 0.063 Uiso 1 1 calc R . .
C37 C 0.18012(15) 0.50111(16) -0.00392(13) 0.0369(6) Uani 1 1 d . . .
H37A H 0.1294 0.5402 -0.0215 0.044 Uiso 1 1 calc R . .
C38 C 0.24858(19) 0.5308(2) -0.05067(15) 0.0569(8) Uani 1 1 d . . .
H38A H 0.2301 0.5187 -0.1037 0.068 Uiso 1 1 calc R . .
H38B H 0.2979 0.4886 -0.0369 0.068 Uiso 1 1 calc R . .
C39 C 0.2718(2) 0.6408(2) -0.03945(17) 0.0646(9) Uani 1 1 d . . .
H39A H 0.3187 0.6568 -0.0681 0.078 Uiso 1 1 calc R . .
H39B H 0.2243 0.6831 -0.0585 0.078 Uiso 1 1 calc R . .
C40 C 0.29539(18) 0.6643(2) 0.04105(17) 0.0592(9) Uani 1 1 d . . .
H40A H 0.3072 0.7368 0.0466 0.071 Uiso 1 1 calc R . .
H40B H 0.3464 0.6273 0.0588 0.071 Uiso 1 1 calc R . .
C41 C 0.22714(18) 0.63617(18) 0.08780(16) 0.0520(8) Uani 1 1 d . . .
H41A H 0.1779 0.6783 0.0737 0.062 Uiso 1 1 calc R . .
H41B H 0.2456 0.6487 0.1408 0.062 Uiso 1 1 calc R . .
C42 C 0.20415(17) 0.52619(17) 0.07695(13) 0.0424(7) Uani 1 1 d . . .
H42A H 0.2517 0.4841 0.0962 0.051 Uiso 1 1 calc R . .
H42B H 0.1574 0.5103 0.1059 0.051 Uiso 1 1 calc R . .

loop_
_atom_site_aniso_label
_atom_site_aniso_U_11
_atom_site_aniso_U_22
_atom_site_aniso_U_33
_atom_site_aniso_U_23
_atom_site_aniso_U_13
_atom_site_aniso_U_12
Co1 0.02839(18) 0.03829(17) 0.03277(17) -0.00564(13) -0.00812(13) 0.00505(15)
N1 0.0301(12) 0.0622(13) 0.0424(12) -0.0078(10) 0.0034(10) 0.0030(11)
N2 0.0272(11) 0.0470(11) 0.0431(12) -0.0109(9) -0.0084(9) 0.0079(9)
N3 0.0397(12) 0.0297(10) 0.0323(10) -0.0022(8) -0.0070(9) 0.0092(9)
N4 0.0489(13) 0.0421(11) 0.0335(11) -0.0091(9) -0.0140(9) 0.0190(10)
N5 0.0298(11) 0.0339(10) 0.0278(10) -0.0006(8) -0.0049(8) 0.0033(8)
N6 0.0295(11) 0.0328(10) 0.0352(10) 0.0056(8) -0.0015(9) 0.0030(9)
C1 0.052(2) 0.187(4) 0.093(3) -0.062(3) 0.0336(18) -0.043(2)
C2 0.0297(15) 0.082(2) 0.0601(18) -0.0167(15) 0.0081(13) -0.0043(15)
C3 0.0275(14) 0.0754(18) 0.0601(17) -0.0209(15) -0.0022(13) -0.0004(14)
C4 0.0306(17) 0.117(3) 0.082(2) -0.031(2) -0.0001(16) -0.0137(18)
C5 0.0378(17) 0.100(2) 0.081(2) -0.0229(19) -0.0205(16) -0.0140(17)
C6 0.0544(19) 0.0583(16) 0.0530(16) -0.0086(13) -0.0229(15) -0.0030(15)
C7 0.0405(15) 0.0366(12) 0.0409(14) -0.0061(10) -0.0167(12) 0.0071(12)
C8 0.0492(16) 0.0270(11) 0.0334(13) -0.0023(9) -0.0129(12) 0.0063(11)
C9 0.079(2) 0.0616(17) 0.0367(15) -0.0039(13) -0.0083(14) -0.0144(16)
C10 0.0364(15) 0.0739(18) 0.0343(14) -0.0045(12) 0.0074(11) 0.0013(14)
C11 0.067(2) 0.078(2) 0.0372(15) -0.0170(14) -0.0026(14) 0.0150(17)
C12 0.069(2) 0.094(2) 0.0468(17) -0.0225(16) -0.0018(15) 0.0059(19)
C13 0.0487(19) 0.134(3) 0.0424(16) -0.0342(18) 0.0049(14) -0.004(2)
C14 0.076(2) 0.147(3) 0.0399(17) -0.0126(19) -0.0103(16) 0.051(2)
C15 0.080(2) 0.099(2) 0.0394(16) -0.0080(15) -0.0094(16) 0.035(2)
C16 0.0466(15) 0.0387(12) 0.0238(12) -0.0033(9) 0.0007(11) 0.0076(12)
C17 0.107(2) 0.0463(16) 0.113(2) 0.0336(16) 0.072(2) 0.0246(17)
C18 0.133(3) 0.0479(18) 0.166(3) 0.0425(19) 0.108(3) 0.020(2)
C19 0.091(2) 0.0607(18) 0.103(2) -0.0276(17) 0.059(2) -0.0318(18)
C20 0.0422(17) 0.0641(17) 0.0619(18) 0.0139(14) 0.0020(14) -0.0103(14)
C21 0.0388(16) 0.0609(17) 0.0683(19) 0.0243(14) -0.0005(14) -0.0073(14)
C22 0.077(2) 0.0398(14) 0.0615(18) 0.0027(13) -0.0056(16) 0.0052(15)
C23 0.0518(16) 0.0334(12) 0.0263(12) -0.0017(9) -0.0003(11) 0.0082(12)
C24 0.0418(14) 0.0343(12) 0.0259(12) -0.0027(9) 0.0012(10) -0.0005(11)
C25 0.0507(17) 0.0404(13) 0.0428(14) -0.0009(11) 0.0009(12) -0.0083(13)
C26 0.0380(15) 0.0588(16) 0.0466(15) -0.0017(12) -0.0098(12) -0.0142(13)
C27 0.0331(15) 0.0551(16) 0.0378(14) 0.0018(11) -0.0095(11) 0.0018(12)
C28 0.0278(13) 0.0423(13) 0.0298(12) 0.0032(10) -0.0050(10) 0.0002(11)
C29 0.0326(14) 0.0421(13) 0.0306(12) 0.0050(10) -0.0025(11) 0.0058(11)
C30 0.0527(18) 0.0461(14) 0.0544(16) 0.0061(12) -0.0184(14) 0.0122(13)
C31 0.0630(19) 0.0467(14) 0.0535(16) -0.0130(12) -0.0216(14) 0.0263(14)
C32 0.081(2) 0.254(5) 0.051(2) 0.032(2) 0.0133(18) 0.112(3)
C33 0.076(2) 0.235(5) 0.065(2) 0.019(3) 0.0041(19) 0.100(3)
C34 0.0483(19) 0.099(2) 0.074(2) 0.0124(18) -0.0140(16) 0.0255(18)
C35 0.0544(19) 0.092(2) 0.0523(17) 0.0126(16) -0.0135(15) 0.0166(18)
C36 0.0422(16) 0.0699(17) 0.0422(15) 0.0138(13) -0.0055(12) 0.0066(14)
C37 0.0318(14) 0.0342(12) 0.0440(14) 0.0063(10) 0.0005(11) 0.0020(11)
C38 0.071(2) 0.0514(16) 0.0508(17) 0.0024(13) 0.0205(14) -0.0151(15)
C39 0.069(2) 0.0516(16) 0.077(2) 0.0081(15) 0.0253(17) -0.0153(15)
C40 0.0490(18) 0.0392(14) 0.089(2) -0.0023(14) 0.0069(16) -0.0089(13)
C41 0.0576(18) 0.0361(13) 0.0625(17) -0.0078(12) 0.0073(14) 0.0002(13)
C42 0.0487(16) 0.0325(12) 0.0472(15) -0.0007(11) 0.0109(12) -0.0006(12)

loop_
_atom_type_symbol
_atom_type_description
_atom_type_scat_dispersion_real
_atom_type_scat_dispersion_imag
_atom_type_scat_source
C C 0.0033 0.0016 'International Tables Vol C Tables 4.2.6.8 and 6.1.1.4'
H H 0.0000 0.0000 'International Tables Vol C Tables 4.2.6.8 and 6.1.1.4'
N N 0.0061 0.0033 'International Tables Vol C Tables 4.2.6.8 and 6.1.1.4'
Co Co 0.3494 0.9721 'International Tables Vol C Tables 4.2.6.8 and 6.1.1.4'

loop_
_geom_angle_atom_site_label_1
_geom_angle_atom_site_label_2
_geom_angle_atom_site_label_3
_geom_angle
_geom_angle_site_symmetry_1
_geom_angle_site_symmetry_3
_geom_angle_publ_flag
N2 Co1 N5 177.13(8) . . ?
N2 Co1 N3 77.03(8) . . ?
N5 Co1 N3 105.78(8) . . ?
N2 Co1 N6 104.49(7) . . ?
N5 Co1 N6 76.05(7) . . ?
N3 Co1 N6 94.19(7) . . ?
N2 Co1 N4 103.77(8) . . ?
N5 Co1 N4 75.71(7) . . ?
N3 Co1 N4 92.42(7) . . ?
N6 Co1 N4 151.74(7) . . ?
N2 Co1 N1 75.18(8) . . ?
N5 Co1 N1 102.00(8) . . ?
N3 Co1 N1 152.21(7) . . ?
N6 Co1 N1 93.12(7) . . ?
N4 Co1 N1 93.70(8) . . ?
C2 N1 C10 119.6(2) . . ?
C2 N1 Co1 112.05(18) . . ?
C10 N1 Co1 128.31(16) . . ?
C3 N2 C7 118.5(2) . . ?
C3 N2 Co1 121.85(16) . . ?
C7 N2 Co1 119.57(17) . . ?
C8 N3 C16 119.9(2) . . ?
C8 N3 Co1 112.26(17) . . ?
C16 N3 Co1 127.86(14) . . ?
C23 N4 C31 119.6(2) . . ?
C23 N4 Co1 112.81(15) . . ?
C31 N4 Co1 127.57(16) . . ?
C24 N5 C28 118.75(19) . . ?
C24 N5 Co1 120.73(15) . . ?
C28 N5 Co1 120.46(14) . . ?
C29 N6 C37 119.83(18) . . ?
C29 N6 Co1 112.80(14) . . ?
C37 N6 Co1 127.31(14) . . ?
N1 C2 C3 116.7(3) . . ?
N1 C2 C1 124.3(3) . . ?
C3 C2 C1 118.9(3) . . ?
N2 C3 C4 121.6(3) . . ?
N2 C3 C2 114.2(2) . . ?
C4 C3 C2 124.1(3) . . ?
C5 C4 C3 119.5(3) . . ?
C6 C5 C4 119.4(3) . . ?
C5 C6 C7 120.4(3) . . ?
N2 C7 C6 120.6(3) . . ?
N2 C7 C8 114.3(2) . . ?
C6 C7 C8 125.1(2) . . ?
N3 C8 C7 116.8(2) . . ?
N3 C8 C9 125.9(2) . . ?
C7 C8 C9 117.3(2) . . ?
N1 C10 C15 111.0(2) . . ?
N1 C10 C11 109.5(2) . . ?
C15 C10 C11 111.3(2) . . ?
C10 C11 C12 112.0(2) . . ?
C13 C12 C11 110.2(3) . . ?
C12 C13 C14 110.9(3) . . ?
C13 C14 C15 111.2(3) . . ?
C10 C15 C14 111.6(3) . . ?
N3 C16 C21 111.71(19) . . ?
N3 C16 C17 111.9(2) . . ?
C21 C16 C17 108.6(2) . . ?
C16 C17 C18 110.9(2) . . ?
C19 C18 C17 113.2(3) . . ?
C18 C19 C20 112.6(3) . . ?
C19 C20 C21 111.7(3) . . ?
C16 C21 C20 112.6(2) . . ?
N4 C23 C24 116.7(2) . . ?
N4 C23 C22 124.2(2) . . ?
C24 C23 C22 119.0(2) . . ?
N5 C24 C25 120.4(2) . . ?
N5 C24 C23 113.97(19) . . ?
C25 C24 C23 125.6(2) . . ?
C26 C25 C24 120.7(2) . . ?
C25 C26 C27 119.0(2) . . ?
C28 C27 C26 120.4(2) . . ?
C27 C28 N5 120.8(2) . . ?
C27 C28 C29 125.5(2) . . ?
N5 C28 C29 113.71(19) . . ?
N6 C29 C28 116.83(19) . . ?
N6 C29 C30 124.8(2) . . ?
C28 C29 C30 118.4(2) . . ?
N4 C31 C36 111.7(2) . . ?
N4 C31 C32 111.0(2) . . ?
C36 C31 C32 107.8(3) . . ?
C31 C32 C33 112.7(3) . . ?
C34 C33 C32 111.0(3) . . ?
C35 C34 C33 111.1(3) . . ?
C34 C35 C36 111.8(3) . . ?
C31 C36 C35 112.3(2) . . ?
N6 C37 C42 110.25(18) . . ?
N6 C37 C38 111.0(2) . . ?
C42 C37 C38 110.5(2) . . ?
C37 C38 C39 111.2(2) . . ?
C40 C39 C38 111.5(2) . . ?
C39 C40 C41 111.3(2) . . ?
C40 C41 C42 110.6(2) . . ?
C37 C42 C41 111.9(2) . . ?

loop_
_geom_bond_atom_site_label_1
_geom_bond_atom_site_label_2
_geom_bond_distance
_geom_bond_site_symmetry_2
_geom_bond_publ_flag
Co1 N2 1.9520(19) . ?
Co1 N5 1.9704(18) . ?
Co1 N3 2.2197(19) . ?
Co1 N6 2.2320(18) . ?
Co1 N4 2.2442(19) . ?
Co1 N1 2.286(2) . ?
N1 C2 1.285(3) . ?
N1 C10 1.475(3) . ?
N2 C3 1.369(3) . ?
N2 C7 1.381(3) . ?
N3 C8 1.299(3) . ?
N3 C16 1.473(3) . ?
N4 C23 1.297(3) . ?
N4 C31 1.468(3) . ?
N5 C24 1.377(3) . ?
N5 C28 1.384(3) . ?
N6 C29 1.303(3) . ?
N6 C37 1.470(3) . ?
C1 C2 1.518(4) . ?
C2 C3 1.458(4) . ?
C3 C4 1.389(4) . ?
C4 C5 1.382(4) . ?
C5 C6 1.375(4) . ?
C6 C7 1.390(4) . ?
C7 C8 1.451(4) . ?
C8 C9 1.510(3) . ?
C10 C15 1.505(4) . ?
C10 C11 1.506(4) . ?
C11 C12 1.531(4) . ?
C12 C13 1.492(4) . ?
C13 C14 1.499(5) . ?
C14 C15 1.537(4) . ?
C16 C21 1.502(3) . ?
C16 C17 1.517(4) . ?
C17 C18 1.549(5) . ?
C18 C19 1.445(5) . ?
C19 C20 1.473(4) . ?
C20 C21 1.519(4) . ?
C22 C23 1.512(3) . ?
C23 C24 1.451(3) . ?
C24 C25 1.388(3) . ?
C25 C26 1.374(4) . ?
C26 C27 1.382(4) . ?
C27 C28 1.380(3) . ?
C28 C29 1.450(3) . ?
C29 C30 1.510(3) . ?
C31 C36 1.479(4) . ?
C31 C32 1.506(5) . ?
C32 C33 1.551(4) . ?
C33 C34 1.483(5) . ?
C34 C35 1.464(4) . ?
C35 C36 1.522(4) . ?
C37 C42 1.514(3) . ?
C37 C38 1.519(4) . ?
C38 C39 1.526(4) . ?
C39 C40 1.503(4) . ?
C40 C41 1.511(4) . ?
C41 C42 1.524(3) . ?
